data_2208856
loop_
_publ_author_name
'Xiang Li'
'Da-Min Tian'

_publ_section_title
;
 (<i>E</i>)-2-Bromo-4,5-dimethoxybenzaldehyde oxime
;
_journal_coeditor_code CV2032
_journal_issue 5
_journal_name_full 'Acta Crystallographica Section E'
_journal_page_first o1946
_journal_page_last o1947
_journal_paper_doi 10.1107/S160053680601364X
_journal_volume 62
_journal_year 2006
_chemical_formula_iupac 'C9 H10 Br N O3'
_chemical_formula_moiety 'C9 H10 Br N O3'
_chemical_formula_sum 'C9 H10 Br N O3'
_chemical_formula_weight 260.09
_chemical_name_systematic
;
(E)-2-Bromo-4,5-dimethoxybenzaldehyde oxime
;
_space_group_IT_number 14
_symmetry_cell_setting monoclinic
_symmetry_space_group_name_Hall '-P 2ybc'
_symmetry_space_group_name_H-M 'P 1 21/c 1'
_atom_sites_solution_hydrogens geom
_atom_sites_solution_primary direct
_atom_sites_solution_secondary difmap
_audit_creation_method SHELXL-97
_cell_angle_alpha 90.00
_cell_angle_beta 94.964(3)
_cell_angle_gamma 90.00
_cell_formula_units_Z 8
_cell_length_a 8.0870(14)
_cell_length_b 9.6175(17)
_cell_length_c 26.795(5)
_cell_measurement_reflns_used 1048
_cell_measurement_temperature 291(2)
_cell_measurement_theta_max 22.30
_cell_measurement_theta_min 2.30
_cell_volume 2076.2(6)
_computing_cell_refinement 'SAINT (Bruker, 1999)'
_computing_data_collection 'SMART (Bruker, 1998)'
_computing_data_reduction SAINT
_computing_molecular_graphics 'SHELXTL (Bruker, 1999)'
_computing_publication_material SHELXTL
_computing_structure_refinement 'SHELXL97 (Sheldrick, 1997)'
_computing_structure_solution 'SHELXS97 (Sheldrick, 1997)'
_diffrn_ambient_temperature 293(2)
_diffrn_measured_fraction_theta_full 0.997
_diffrn_measured_fraction_theta_max 0.997
_diffrn_measurement_device_type 'Bruker SMART CCD area-detector'
_diffrn_measurement_method '\f and \w'
_diffrn_radiation_monochromator graphite
_diffrn_radiation_source 'fine-focus sealed tube'
_diffrn_radiation_type MoK\a
_diffrn_radiation_wavelength 0.71073
_diffrn_reflns_av_R_equivalents 0.0346
_diffrn_reflns_av_sigmaI/netI 0.0503
_diffrn_reflns_limit_h_max 8
_diffrn_reflns_limit_h_min -9
_diffrn_reflns_limit_k_max 11
_diffrn_reflns_limit_k_min -11
_diffrn_reflns_limit_l_max 29
_diffrn_reflns_limit_l_min -31
_diffrn_reflns_number 10481
_diffrn_reflns_theta_full 25.01
_diffrn_reflns_theta_max 25.01
_diffrn_reflns_theta_min 2.25
_diffrn_standards_number 0
_exptl_absorpt_coefficient_mu 3.941
_exptl_absorpt_correction_T_max 0.4391
_exptl_absorpt_correction_T_min 0.3476
_exptl_absorpt_correction_type multi-scan
_exptl_absorpt_process_details '(SADABS; Sheldrick, 1996)'
_exptl_crystal_colour colourless
_exptl_crystal_density_diffrn 1.664
_exptl_crystal_density_method 'not measured'
_exptl_crystal_description block
_exptl_crystal_F_000 1040
_exptl_crystal_size_max 0.34
_exptl_crystal_size_mid 0.31
_exptl_crystal_size_min 0.25
_refine_diff_density_max 0.662
_refine_diff_density_min -0.396
_refine_ls_extinction_method none
_refine_ls_goodness_of_fit_ref 1.040
_refine_ls_hydrogen_treatment constr
_refine_ls_matrix_type full
_refine_ls_number_parameters 253
_refine_ls_number_reflns 3653
_refine_ls_number_restraints 0
_refine_ls_restrained_S_all 1.040
_refine_ls_R_factor_all 0.0766
_refine_ls_R_factor_gt 0.0438
_refine_ls_shift/su_max 0.000
_refine_ls_shift/su_mean 0.000
_refine_ls_structure_factor_coef Fsqd
_refine_ls_weighting_details 'calc w=1/[\s^2^(Fo^2^)+(0.0506P)^2^+0.3059P] where P=(Fo^2^+2Fc^2^)/3'
_refine_ls_weighting_scheme calc
_refine_ls_wR_factor_gt 0.0949
_refine_ls_wR_factor_ref 0.1073
_reflns_number_gt 2458
_reflns_number_total 3653
_reflns_threshold_expression I>2\s(I)
_cod_data_source_file cv2032.cif
_cod_data_source_block I
_cod_depositor_comments
;
The following automatic conversions were performed:
'_symmetry_cell_setting' value 'Monoclinic' changed to 'monoclinic'
according to '/home/saulius/struct/CIF-dictionaries/cif_core.dic'
dictionary named 'cif_core.dic' version 2.4.1 from 2010-06-29.

Automatic conversion script
Id: cif_fix_enum 1527 2010-12-29 10:47:43Z saulius 

The following automatic conversions were performed:

'_symmetry_cell_setting' value 'Monoclinic' changed to 'monoclinic'
according to /home/saulius/struct/CIF-dictionaries/cif_core.dic
dictionary named 'cif_core.dic' version 2.4.1 from 2010-06-29.

Automatic conversion script
Id: cif_fix_values 1715 2011-07-08 13:25:40Z adriana 
;
_cod_original_sg_symbol_H-M 'P 21/c'
_cod_database_code 2208856
_cod_database_fobs_code 2208856

loop_
_symmetry_equiv_pos_as_xyz
'x, y, z'
'-x, y+1/2, -z+1/2'
'-x, -y, -z'
'x, -y-1/2, z-1/2'

loop_
_atom_site_type_symbol
_atom_site_label
_atom_site_fract_x
_atom_site_fract_y
_atom_site_fract_z
_atom_site_U_iso_or_equiv
_atom_site_adp_type
_atom_site_calc_flag
_atom_site_refinement_flags
_atom_site_occupancy
Br Br1 0.34024(6) 0.09276(5) 0.424220(19) 0.06379(19) Uani d . 1
Br Br2 0.14045(6) 0.33461(6) 0.274671(19) 0.0723(2) Uani d . 1
O O1 0.3145(4) -0.0338(3) 0.14501(12) 0.0607(8) Uani d . 1
O O2 0.0363(4) -0.0329(3) 0.09324(11) 0.0633(8) Uani d . 1
O O3 -0.4377(4) 0.4071(4) 0.19438(13) 0.0820(11) Uani d . 1
H H3A -0.5228 0.4115 0.1741 0.123 Uiso calc R 1
O O4 -0.3386(4) -0.1673(3) 0.40163(11) 0.0624(8) Uani d . 1
O O5 -0.2648(4) 0.0223(4) 0.34159(12) 0.0678(9) Uani d . 1
O O6 0.3021(4) -0.2738(4) 0.55941(12) 0.0802(10) Uani d . 1
H H6A 0.2688 -0.3343 0.5789 0.120 Uiso calc R 1
N N1 -0.3275(5) 0.3143(4) 0.17702(14) 0.0584(10) Uani d . 1
N N2 0.1758(4) -0.2446(4) 0.52174(13) 0.0565(10) Uani d . 1
C C1 0.0968(5) 0.2226(4) 0.21647(15) 0.0468(10) Uani d . 1
C C2 0.2250(5) 0.1370(4) 0.20384(16) 0.0500(11) Uani d . 1
H H2B 0.3283 0.1363 0.2237 0.060 Uiso calc R 1
C C3 0.2006(5) 0.0531(4) 0.16212(16) 0.0461(10) Uani d . 1
C C4 0.0460(5) 0.0547(4) 0.13376(16) 0.0437(10) Uani d . 1
C C5 -0.0766(5) 0.1407(4) 0.14686(15) 0.0437(10) Uani d . 1
H H5A -0.1797 0.1421 0.1270 0.052 Uiso calc R 1
C C6 -0.0546(5) 0.2269(4) 0.18889(15) 0.0424(10) Uani d . 1
C C7 0.4756(6) -0.0393(6) 0.17205(19) 0.0713(14) Uani d . 1
H H7A 0.5455 -0.1060 0.1559 0.107 Uiso calc R 1
H H7B 0.4645 -0.0687 0.2066 0.107 Uiso calc R 1
H H7C 0.5270 0.0530 0.1721 0.107 Uiso calc R 1
C C8 -0.1177(6) -0.0412(6) 0.06386(19) 0.0749(15) Uani d . 1
H H8A -0.1084 -0.1072 0.0364 0.112 Uiso calc R 1
H H8B -0.1473 0.0507 0.0501 0.112 Uiso calc R 1
H H8C -0.2038 -0.0729 0.0848 0.112 Uiso calc R 1
C C9 -0.1911(6) 0.3184(4) 0.20140(17) 0.0527(11) Uani d . 1
H H9A -0.1738 0.3814 0.2286 0.063 Uiso calc R 1
C C10 0.1271(5) 0.0052(4) 0.42097(16) 0.0481(11) Uani d . 1
C C11 0.0129(5) 0.0487(5) 0.38285(16) 0.0525(11) Uani d . 1
H H11A 0.0415 0.1194 0.3604 0.063 Uiso calc R 1
C C12 -0.1412(5) -0.0103(4) 0.37763(15) 0.0479(11) Uani d . 1
C C13 -0.1806(5) -0.1147(4) 0.41042(16) 0.0484(11) Uani d . 1
C C14 -0.0672(5) -0.1555(4) 0.44870(16) 0.0496(11) Uani d . 1
H H14A -0.0973 -0.2246 0.4716 0.060 Uiso calc R 1
C C15 0.0923(5) -0.0972(4) 0.45466(15) 0.0451(10) Uani d . 1
C C16 -0.2379(7) 0.1353(6) 0.3082(2) 0.0884(18) Uani d . 1
H H16A -0.3363 0.1474 0.2846 0.133 Uiso calc R 1
H H16B -0.1415 0.1148 0.2897 0.133 Uiso calc R 1
H H16C -0.2174 0.2209 0.3276 0.133 Uiso calc R 1
C C17 -0.3923(6) -0.2650(6) 0.43598(19) 0.0751(15) Uani d . 1
H H17A -0.5065 -0.2931 0.4255 0.113 Uiso calc R 1
H H17B -0.3879 -0.2230 0.4694 0.113 Uiso calc R 1
H H17C -0.3197 -0.3467 0.4369 0.113 Uiso calc R 1
C C18 0.2108(5) -0.1445(5) 0.49550(17) 0.0516(11) Uani d . 1
H H18A 0.3145 -0.0986 0.5019 0.062 Uiso calc R 1

loop_
_atom_site_aniso_label
_atom_site_aniso_U_11
_atom_site_aniso_U_22
_atom_site_aniso_U_33
_atom_site_aniso_U_12
_atom_site_aniso_U_13
_atom_site_aniso_U_23
Br1 0.0507(3) 0.0681(3) 0.0717(4) -0.0100(2) 0.0005(2) 0.0010(3)
Br2 0.0573(3) 0.0884(4) 0.0688(4) -0.0097(3) -0.0086(3) -0.0238(3)
O1 0.0454(19) 0.0646(19) 0.070(2) 0.0136(16) -0.0073(16) -0.0066(17)
O2 0.052(2) 0.073(2) 0.062(2) 0.0043(16) -0.0151(16) -0.0174(18)
O3 0.056(2) 0.112(3) 0.076(2) 0.024(2) -0.0061(18) -0.014(2)
O4 0.0454(19) 0.078(2) 0.063(2) -0.0087(16) 0.0003(15) 0.0030(18)
O5 0.056(2) 0.084(2) 0.061(2) -0.0068(17) -0.0121(17) 0.0069(19)
O6 0.069(2) 0.090(3) 0.078(2) -0.0052(19) -0.0160(19) 0.027(2)
N1 0.046(2) 0.062(2) 0.069(3) 0.0171(19) 0.013(2) 0.010(2)
N2 0.052(2) 0.063(3) 0.051(2) -0.001(2) -0.0135(19) 0.001(2)
C1 0.043(3) 0.049(2) 0.047(3) -0.009(2) -0.002(2) 0.002(2)
C2 0.038(3) 0.053(3) 0.057(3) -0.005(2) -0.010(2) 0.001(2)
C3 0.040(3) 0.046(2) 0.051(3) 0.000(2) -0.003(2) 0.008(2)
C4 0.044(3) 0.039(2) 0.047(3) -0.003(2) -0.002(2) 0.003(2)
C5 0.032(2) 0.048(2) 0.050(3) -0.0014(19) -0.0067(19) 0.012(2)
C6 0.040(2) 0.045(2) 0.041(2) -0.0029(19) 0.0002(19) 0.003(2)
C7 0.043(3) 0.093(4) 0.076(3) 0.012(3) -0.007(2) -0.001(3)
C8 0.058(3) 0.088(4) 0.076(4) 0.003(3) -0.011(3) -0.029(3)
C9 0.053(3) 0.054(3) 0.050(3) -0.003(2) -0.004(2) -0.001(2)
C10 0.043(3) 0.055(3) 0.046(3) 0.000(2) 0.000(2) -0.010(2)
C11 0.049(3) 0.056(3) 0.052(3) 0.001(2) 0.004(2) -0.001(2)
C12 0.048(3) 0.056(3) 0.038(2) 0.006(2) -0.004(2) -0.001(2)
C13 0.038(2) 0.056(3) 0.051(3) -0.002(2) 0.002(2) -0.013(2)
C14 0.048(3) 0.053(3) 0.049(3) 0.005(2) 0.008(2) -0.003(2)
C15 0.044(3) 0.047(2) 0.044(2) 0.001(2) -0.001(2) -0.007(2)
C16 0.098(5) 0.073(4) 0.087(4) -0.002(3) -0.035(3) 0.015(3)
C17 0.054(3) 0.096(4) 0.076(4) -0.023(3) 0.008(3) -0.011(3)
C18 0.040(3) 0.056(3) 0.058(3) -0.002(2) 0.000(2) -0.006(2)

loop_
_atom_type_symbol
_atom_type_description
_atom_type_scat_dispersion_real
_atom_type_scat_dispersion_imag
_atom_type_scat_source
C C 0.0033 0.0016 'International Tables Vol C Tables 4.2.6.8 and 6.1.1.4'
H H 0.0000 0.0000 'International Tables Vol C Tables 4.2.6.8 and 6.1.1.4'
N N 0.0061 0.0033 'International Tables Vol C Tables 4.2.6.8 and 6.1.1.4'
O O 0.0106 0.0060 'International Tables Vol C Tables 4.2.6.8 and 6.1.1.4'
Br Br -0.2901 2.4595 'International Tables Vol C Tables 4.2.6.8 and 6.1.1.4'

loop_
_geom_angle_atom_site_label_1
_geom_angle_atom_site_label_2
_geom_angle_atom_site_label_3
_geom_angle_site_symmetry_3
_geom_angle
_geom_angle_publ_flag
C3 O1 C7 . 117.8(4) yes
C4 O2 C8 . 117.5(3) yes
N1 O3 H3A . 109.5 ?
C13 O4 C17 . 117.8(4) ?
C12 O5 C16 . 118.3(4) ?
N2 O6 H6A . 109.5 ?
C9 N1 O3 . 112.2(4) yes
C18 N2 O6 . 112.1(4) yes
C6 C1 C2 . 122.4(4) ?
C6 C1 Br2 1 121.1(3) ?
C2 C1 Br2 1 116.5(3) ?
C6 C1 Br2 . 121.1(3) ?
C2 C1 Br2 . 116.5(3) ?
C3 C2 C1 . 119.1(4) ?
C3 C2 H2B . 120.4 ?
C1 C2 H2B . 120.4 ?
O1 C3 C2 . 125.6(4) ?
O1 C3 C4 . 115.1(4) ?
C2 C3 C4 . 119.3(4) ?
C5 C4 O2 . 125.8(4) ?
C5 C4 C3 . 120.1(4) ?
O2 C4 C3 . 114.1(4) ?
C4 C5 C6 . 121.6(4) ?
C4 C5 H5A . 119.2 ?
C6 C5 H5A . 119.2 ?
C1 C6 C5 . 117.4(4) ?
C1 C6 C9 . 123.1(4) ?
C5 C6 C9 . 119.5(4) ?
O1 C7 H7A . 109.5 ?
O1 C7 H7B . 109.5 ?
H7A C7 H7B . 109.5 ?
O1 C7 H7C . 109.5 ?
H7A C7 H7C . 109.5 ?
H7B C7 H7C . 109.5 ?
O2 C8 H8A . 109.5 ?
O2 C8 H8B . 109.5 ?
H8A C8 H8B . 109.5 ?
O2 C8 H8C . 109.5 ?
H8A C8 H8C . 109.5 ?
H8B C8 H8C . 109.5 ?
N1 C9 C6 . 121.0(4) ?
N1 C9 H9A . 119.5 ?
C6 C9 H9A . 119.5 ?
C11 C10 C15 . 122.6(4) ?
C11 C10 Br1 1 116.2(3) ?
C15 C10 Br1 1 121.2(3) ?
C11 C10 Br1 . 116.2(3) ?
C15 C10 Br1 . 121.2(3) ?
C12 C11 C10 . 119.7(4) ?
C12 C11 H11A . 120.1 ?
C10 C11 H11A . 120.1 ?
O5 C12 C11 . 125.6(4) ?
O5 C12 C13 . 114.8(4) ?
C11 C12 C13 . 119.5(4) ?
C14 C13 O4 . 125.0(4) ?
C14 C13 C12 . 120.3(4) ?
O4 C13 C12 . 114.7(4) ?
C13 C14 C15 . 121.3(4) ?
C13 C14 H14A . 119.4 ?
C15 C14 H14A . 119.4 ?
C10 C15 C14 . 116.6(4) ?
C10 C15 C18 . 123.6(4) ?
C14 C15 C18 . 119.8(4) ?
O5 C16 H16A . 109.5 ?
O5 C16 H16B . 109.5 ?
H16A C16 H16B . 109.5 ?
O5 C16 H16C . 109.5 ?
H16A C16 H16C . 109.5 ?
H16B C16 H16C . 109.5 ?
O4 C17 H17A . 109.5 ?
O4 C17 H17B . 109.5 ?
H17A C17 H17B . 109.5 ?
O4 C17 H17C . 109.5 ?
H17A C17 H17C . 109.5 ?
H17B C17 H17C . 109.5 ?
N2 C18 C15 . 119.9(4) ?
N2 C18 H18A . 120.0 ?
C15 C18 H18A . 120.0 ?

loop_
_geom_bond_atom_site_label_1
_geom_bond_atom_site_label_2
_geom_bond_site_symmetry_2
_geom_bond_distance
_geom_bond_publ_flag
Br1 C10 . 1.913(4) yes
Br2 C1 . 1.903(4) yes
O1 C3 . 1.353(5) ?
O1 C7 . 1.436(5) ?
O2 C4 . 1.371(5) ?
O2 C8 . 1.417(5) ?
O3 N1 . 1.370(4) ?
O3 H3A . 0.8400 ?
O4 C13 . 1.375(5) ?
O4 C17 . 1.410(6) ?
O5 C12 . 1.365(5) ?
O5 C16 . 1.436(6) ?
O6 N2 . 1.401(4) ?
O6 H6A . 0.8400 ?
N1 C9 . 1.233(5) yes
N2 C18 . 1.239(5) yes
C1 C6 . 1.375(5) ?
C1 C2 . 1.388(6) ?
C1 Br2 1 1.903(4) ?
C2 C3 . 1.379(6) ?
C2 H2B . 0.9500 ?
C3 C4 . 1.406(6) ?
C4 C5 . 1.360(6) ?
C5 C6 . 1.398(5) ?
C5 H5A . 0.9500 ?
C6 C9 . 1.473(6) ?
C7 H7A . 0.9800 ?
C7 H7B . 0.9800 ?
C7 H7C . 0.9800 ?
C8 H8A . 0.9800 ?
C8 H8B . 0.9800 ?
C8 H8C . 0.9800 ?
C9 H9A . 0.9500 ?
C10 C11 . 1.381(6) ?
C10 C15 . 1.381(6) ?
C10 Br1 1 1.913(4) ?
C11 C12 . 1.366(6) ?
C11 H11A . 0.9500 ?
C12 C13 . 1.389(6) ?
C13 C14 . 1.373(6) ?
C14 C15 . 1.403(6) ?
C14 H14A . 0.9500 ?
C15 C18 . 1.463(6) ?
C16 H16A . 0.9800 ?
C16 H16B . 0.9800 ?
C16 H16C . 0.9800 ?
C17 H17A . 0.9800 ?
C17 H17B . 0.9800 ?
C17 H17C . 0.9800 ?
C18 H18A . 0.9500 ?

loop_
_geom_hbond_atom_site_label_D
_geom_hbond_atom_site_label_H
_geom_hbond_atom_site_label_A
_geom_hbond_site_symmetry_A
_geom_hbond_distance_DH
_geom_hbond_distance_HA
_geom_hbond_distance_DA
_geom_hbond_angle_DHA
O3 H3A O4 2_455 0.84 2.36 3.098(5) 147.4
O3 H3A O5 2_455 0.84 2.03 2.747(5) 142.1
O6 H6A O1 4_556 0.84 2.19 2.942(4) 149.8
O6 H6A O2 4_556 0.84 2.33 3.038(4) 141.9

loop_
_geom_torsion_atom_site_label_1
_geom_torsion_atom_site_label_2
_geom_torsion_atom_site_label_3
_geom_torsion_atom_site_label_4
_geom_torsion_site_symmetry_1
_geom_torsion
C6 C1 C2 C3 . 0.0(6)
Br2 C1 C2 C3 1 179.8(3)
Br2 C1 C2 C3 . 179.8(3)
C7 O1 C3 C2 . -0.5(6)
C7 O1 C3 C4 . 179.4(4)
C1 C2 C3 O1 . 179.1(4)
C1 C2 C3 C4 . -0.8(6)
C8 O2 C4 C5 . -3.9(6)
C8 O2 C4 C3 . 177.6(4)
O1 C3 C4 C5 . -178.5(4)
C2 C3 C4 C5 . 1.4(6)
O1 C3 C4 O2 . 0.1(5)
C2 C3 C4 O2 . -180.0(4)
O2 C4 C5 C6 . -179.7(4)
C3 C4 C5 C6 . -1.3(6)
C2 C1 C6 C5 . 0.1(6)
Br2 C1 C6 C5 1 -179.6(3)
Br2 C1 C6 C5 . -179.6(3)
C2 C1 C6 C9 . -179.2(4)
Br2 C1 C6 C9 1 1.1(6)
Br2 C1 C6 C9 . 1.1(6)
C4 C5 C6 C1 . 0.5(6)
C4 C5 C6 C9 . 179.8(4)
O3 N1 C9 C6 . -180.0(3)
C1 C6 C9 N1 . -176.6(4)
C5 C6 C9 N1 . 4.1(6)
C15 C10 C11 C12 . 0.1(6)
Br1 C10 C11 C12 1 179.1(3)
Br1 C10 C11 C12 . 179.1(3)
C16 O5 C12 C11 . -5.1(6)
C16 O5 C12 C13 . 176.0(4)
C10 C11 C12 O5 . -179.6(4)
C10 C11 C12 C13 . -0.7(6)
C17 O4 C13 C14 . 3.7(6)
C17 O4 C13 C12 . -174.7(4)
O5 C12 C13 C14 . -179.2(4)
C11 C12 C13 C14 . 1.9(6)
O5 C12 C13 O4 . -0.7(5)
C11 C12 C13 O4 . -179.7(4)
O4 C13 C14 C15 . 179.4(4)
C12 C13 C14 C15 . -2.4(6)
C11 C10 C15 C14 . -0.5(6)
Br1 C10 C15 C14 1 -179.4(3)
Br1 C10 C15 C14 . -179.4(3)
C11 C10 C15 C18 . -179.7(4)
Br1 C10 C15 C18 1 1.4(5)
Br1 C10 C15 C18 . 1.4(5)
C13 C14 C15 C10 . 1.6(6)
C13 C14 C15 C18 . -179.2(4)
O6 N2 C18 C15 . -179.0(3)
C10 C15 C18 N2 . -174.1(4)
C14 C15 C18 N2 . 6.8(6)
